data_7249648
loop_
_publ_author_name
'Mrvo\<s-Sermek, Draginja'
'Ta\<sner, Marina'
'Vu\<sak, Darko'
'Judas, Nenad'
'Wzgarda-Raj, Kinga'
'\/Dilovi\'c, Ivica'
'Matkovic-Calogovic, Dubravka'

_publ_section_title
;
 Robustness and stability of the L-carnosine copper(II) dimer. Changes in
 the copper coordination sphere upon heating/solvent substitution
;
_journal_name_full CrystEngComm
_journal_paper_doi 10.1039/D4CE01070A
_journal_year 2024
_chemical_absolute_configuration syn
_chemical_formula_moiety 'C20 H32 Cu2 N8 O8, 5.5(C H4 O)'
_chemical_formula_sum 'C25.5 H54 Cu2 N8 O13.5'
_chemical_properties_physical Air-sensitive,Moisture-sensitive
_space_group_crystal_system trigonal
_space_group_IT_number 152
_space_group_name_Hall 'P 31 2"'
_space_group_name_H-M_alt 'P 31 2 1'
_atom_sites_solution_hydrogens mixed
_atom_sites_solution_primary dual
_audit_creation_date 2024-01-18
_audit_creation_method
;
Olex2 1.5
(compiled 2023.08.24 svn.re1ec1418 for OlexSys, GUI svn.r6817)
;
_audit_update_record
;
2024-01-22 deposited with the CCDC.	2024-11-19 downloaded from the CCDC.
;
_cell_angle_alpha 90.0
_cell_angle_beta 90.0
_cell_angle_gamma 120.0
_cell_formula_units_Z 6
_cell_length_a 13.3717(9)
_cell_length_b 13.3717(9)
_cell_length_c 36.410(2)
_cell_measurement_reflns_used 1629
_cell_measurement_temperature 150(1)
_cell_measurement_theta_max 20.6940
_cell_measurement_theta_min 4.5220
_cell_volume 5638.0(6)
_computing_cell_refinement 'CrysAlisPro 1.171.39.46e (Rigaku OD, 2018)'
_computing_data_collection 'CrysAlisPro 1.171.39.46e (Rigaku OD, 2018)'
_computing_data_reduction 'CrysAlisPro 1.171.39.46e (Rigaku OD, 2018)'
_computing_molecular_graphics 'Olex2 1.5 (Dolomanov et al., 2009)'
_computing_publication_material 'Olex2 1.5 (Dolomanov et al., 2009)'
_computing_structure_refinement 'SHELXL 2018/3 (Sheldrick, 2015)'
_computing_structure_solution 'SHELXT  (Sheldrick, 2015)'
_diffrn_ambient_temperature 150(1)
_diffrn_detector 'CCD plate'
_diffrn_detector_area_resol_mean 16.3426
_diffrn_detector_type Sapphire3
_diffrn_measured_fraction_theta_full 0.859
_diffrn_measured_fraction_theta_max 0.859
_diffrn_measurement_details
;
List of Runs (angles in degrees, time in seconds):

  # Type    Start    End  Width  t~exp~   \w     \q     \k     \f   Frames
#--------------------------------------------------------------------------
  1  \w    -57.00  60.00   1.00    1.00    --  -18.46  37.00  30.00  117
  2  \w    -45.00  59.00   1.00    1.00    --  -18.46 -19.00-120.00  104
;
_diffrn_measurement_device 'four-circle diffractometer'
_diffrn_measurement_device_type 'Xcalibur, Sapphire3'
_diffrn_measurement_method '\w scans'
_diffrn_orient_matrix_type 'CrysAlisPro convention (1999,Acta A55,543-557)'
_diffrn_orient_matrix_UB_11 0.0382212000
_diffrn_orient_matrix_UB_12 -0.0110925000
_diffrn_orient_matrix_UB_13 -0.0104625000
_diffrn_orient_matrix_UB_21 0.0326825000
_diffrn_orient_matrix_UB_22 0.0062597000
_diffrn_orient_matrix_UB_23 0.0160208000
_diffrn_orient_matrix_UB_31 -0.0349846000
_diffrn_orient_matrix_UB_32 -0.0599301000
_diffrn_orient_matrix_UB_33 0.0036249000
_diffrn_radiation_monochromator graphite
_diffrn_radiation_probe x-ray
_diffrn_radiation_type MoK\a
_diffrn_radiation_wavelength 0.71073
_diffrn_reflns_av_R_equivalents 0.0960
_diffrn_reflns_av_unetI/netI 0.1435
_diffrn_reflns_Laue_measured_fraction_full 0.859
_diffrn_reflns_Laue_measured_fraction_max 0.859
_diffrn_reflns_limit_h_max 14
_diffrn_reflns_limit_h_min -14
_diffrn_reflns_limit_k_max 15
_diffrn_reflns_limit_k_min -15
_diffrn_reflns_limit_l_max 42
_diffrn_reflns_limit_l_min -42
_diffrn_reflns_number 13784
_diffrn_reflns_point_group_measured_fraction_full 0.825
_diffrn_reflns_point_group_measured_fraction_max 0.825
_diffrn_reflns_theta_full 24.880
_diffrn_reflns_theta_max 24.880
_diffrn_reflns_theta_min 4.295
_diffrn_source 'fine-focus sealed X-ray tube'
_diffrn_source_type 'Enhance (Mo) X-ray Source'
_exptl_absorpt_coefficient_mu 1.201
_exptl_absorpt_correction_T_max 1.00000
_exptl_absorpt_correction_T_min 0.66962
_exptl_absorpt_correction_type multi-scan
_exptl_absorpt_process_details
;
CrysAlisPro 1.171.39.46e (Rigaku Oxford Diffraction, 2018)
Empirical absorption correction using spherical harmonics,
 implemented in SCALE3 ABSPACK scaling algorithm.
;
_exptl_crystal_colour blue
_exptl_crystal_colour_primary blue
_exptl_crystal_description prism
_exptl_crystal_F_000 2574
_exptl_crystal_size_max 0.44
_exptl_crystal_size_mid 0.25
_exptl_crystal_size_min 0.20
_refine_diff_density_max 1.111
_refine_diff_density_min -1.020
_refine_diff_density_rms 0.155
_refine_ls_abs_structure_details
;
 Flack x determined using 918 quotients [(I+)-(I-)]/[(I+)+(I-)]
 (Parsons, Flack and Wagner, Acta Cryst. B69 (2013) 249-259).
;
_refine_ls_abs_structure_Flack 0.022(19)
_refine_ls_extinction_method none
_refine_ls_goodness_of_fit_ref 1.062
_refine_ls_hydrogen_treatment mixed
_refine_ls_matrix_type full
_refine_ls_number_parameters 306
_refine_ls_number_reflns 13784
_refine_ls_number_restraints 49
_refine_ls_restrained_S_all 1.062
_refine_ls_R_factor_all 0.1463
_refine_ls_R_factor_gt 0.1068
_refine_ls_shift/su_max 0.000
_refine_ls_shift/su_mean 0.000
_refine_ls_structure_factor_coef Fsqd
_refine_ls_weighting_details 'w=1/[\s^2^(Fo^2^)+84.9862P] where P=(Fo^2^+2Fc^2^)/3'
_refine_ls_weighting_scheme calc
_refine_ls_wR_factor_gt 0.1967
_refine_ls_wR_factor_ref 0.2223
_reflns_Friedel_coverage 0.688
_reflns_Friedel_fraction_full 0.780
_reflns_Friedel_fraction_max 0.780
_reflns_number_gt 9993
_reflns_number_total 13784
_reflns_threshold_expression 'I > 2\s(I)'
_cod_data_source_file d4ce01070a2.cif
_cod_data_source_block 3
_cod_original_cell_volume 5637.9(6)
_cod_original_formula_sum 'C25.50 H54 Cu2 N8 O13.50'
_cod_database_code 7249648
_shelx_shelxl_version_number 2018/3
_shelx_space_group_comment
;
The symmetry employed for this shelxl refinement is uniquely defined
by the following loop, which should always be used as a source of
symmetry information in preference to the above space-group names.
They are only intended as comments.
;
_cell_oxdiff_angle_alpha 90.037(9)
_cell_oxdiff_angle_beta 89.850(9)
_cell_oxdiff_angle_gamma 120.009(15)
_cell_oxdiff_length_a 13.371(2)
_cell_oxdiff_length_b 13.3691(17)
_cell_oxdiff_length_c 36.421(3)
_cell_oxdiff_measurement_reflns_used 1629
_cell_oxdiff_volume 5638(1)
_shelx_estimated_absorpt_t_max 0.795
_shelx_estimated_absorpt_t_min 0.620
_reflns_odcompleteness_completeness 98.69
_reflns_odcompleteness_iscentric 1
_reflns_odcompleteness_theta 21.92
_olex2_refinement_description
;
1. Fixed Uiso
 At 1.2 times of:
  All C(H) groups, All C(H,H) groups, All N(H) groups, All N(H,H) groups
 At 1.5 times of:
  All C(H,H,H) groups, All O(H) groups
2. Restrained distances
 O2-H2
 0.85 with sigma of 0.01
 O1-H1
 0.85 with sigma of 0.01
 O3-C3
 1.4 with sigma of 0.01
 O4-C4
 1.4 with sigma of 0.01
 O5-C5
 1.4 with sigma of 0.01
 O8-C8
 1.4 with sigma of 0.01
 O6-C6
 1.4 with sigma of 0.01
 O7-C7
 1.4 with sigma of 0.01
 O2-C2
 1.4 with sigma of 0.01
 O1-C1
 1.4 with sigma of 0.01
 Cu1-H1
 3.03 with sigma of 0.02
 Cu2-H2
 3.03 with sigma of 0.02
 C1-H1
 1.877 with sigma of 0.02
 C2-H2
 1.877 with sigma of 0.02
3. Rigid bond restraints
 Cu1, O1
 with sigma for 1-2 distances of 0.01 and sigma for 1-3 distances of 0.02
 Cu1, N12
 with sigma for 1-2 distances of 0.01 and sigma for 1-3 distances of 0.02
 Cu1, N11
 with sigma for 1-2 distances of 0.002 and sigma for 1-3 distances of 0.02
 Cu1, N23
 with sigma for 1-2 distances of 0.005 and sigma for 1-3 distances of 0.02
 Cu1, O11
 with sigma for 1-2 distances of 0.01 and sigma for 1-3 distances of 0.02
4. Uiso/Uaniso restraints and constraints
Cu1 \\sim O1: within 2.4A with sigma of 0.01 and sigma for terminal atoms of
0.02 within 2.4A
Cu1 \\sim N12: within 2.1A with sigma of 0.01 and sigma for terminal atoms of
0.04 within 2.1A
Cu1 \\sim N11: within 2.1A with sigma of 0.002 and sigma for terminal atoms of
0.04 within 2.1A
Cu1 \\sim N23: within 2.1A with sigma of 0.005 and sigma for terminal atoms of
0.04 within 2.1A
Cu1 \\sim O11: within 2.1A with sigma of 0.01 and sigma for terminal atoms of
0.04 within 2.1A
5. Others
 Fixed Sof: O6(0.5) H6(0.5) C6(0.5) H6A(0.5) H6B(0.5) H6C(0.5)
 Fixed X: H6A(0.678901) H6B(0.73812) H6C(0.60323)
 Fixed Y: H6A(0.68976) H6B(0.767281) H6C(0.691251)
 Fixed Z: H6A(-0.02174) H6B(0.01275) H6C(0.01091)
6.a Ternary CH refined with riding coordinates:
 C15(H15), C25(H25)
6.b Secondary CH2 refined with riding coordinates:
 N11(H11A,H11B), N21(H21A,H21B), C11(H11C,H11D), C12(H12A,H12B), C16(H16A,
 H16B), C21(H21C,H21D), C22(H22A,H22B), C26(H26A,H26B)
6.c Me refined with riding coordinates:
 C1(H1A,H1B,H1C)
6.d Aromatic/amide H refined with riding coordinates:
 N14(H14), N24(H24), C18(H18), C19(H19), C28(H28), C29(H29)
6.e Tetrahedral OH refined with riding coordinates:
 O5(H5), O8(H8), O6(H6)
6.f Idealised Me refined as rotating group:
 C2(H2A,H2B,H2C), C3(H3A,H3B,H3C), C4(H4A,H4B,H4C), C5(H5A,H5B,H5C), C7(H7A,
 H7B,H7C), C8(H8A,H8B,H8C)
6.g Idealised tetrahedral OH refined as rotating group:
 O3(H3), O4(H4), O7(H7)
;
_olex2_submission_special_instructions 'No special instructions were received'
_oxdiff_exptl_absorpt_empirical_details
;
Empirical correction (ABSPACK) includes:
- Absorption correction using spherical harmonics
- Frame scaling
;
_oxdiff_exptl_absorpt_empirical_full_max 1.408
_oxdiff_exptl_absorpt_empirical_full_min 0.868

loop_
_space_group_symop_operation_xyz
'x, y, z'
'-y, x-y, z+1/3'
'-x+y, -x, z+2/3'
'y, x, -z'
'x-y, -y, -z+2/3'
'-x, -x+y, -z+1/3'

loop_
_atom_site_label
_atom_site_type_symbol
_atom_site_fract_x
_atom_site_fract_y
_atom_site_fract_z
_atom_site_U_iso_or_equiv
_atom_site_adp_type
_atom_site_occupancy
_atom_site_site_symmetry_order
_atom_site_calc_flag
_atom_site_refinement_flags_posn
_atom_site_refinement_flags_adp
_atom_site_refinement_flags_occupancy
_atom_site_disorder_assembly
_atom_site_disorder_group
Cu1 Cu 1.3288(2) 0.2008(2) 0.14159(6) 0.0312(7) Uani 1 1 d D U . . .
Cu2 Cu 1.1987(2) 0.4471(2) 0.08580(7) 0.0333(7) Uani 1 1 d D . . . .
O1 O 1.3088(13) 0.0133(12) 0.1363(4) 0.040(4) Uani 1 1 d D U . . .
H1 H 1.336(9) -0.009(4) 0.119(3) 0.060 Uiso 1 1 d D U . . .
O2 O 1.1697(12) 0.6050(12) 0.1010(4) 0.046(4) Uani 1 1 d D . . . .
H2 H 1.221(6) 0.677(3) 0.102(5) 0.070 Uiso 1 1 d D U . . .
O11 O 1.2249(11) 0.1475(11) 0.1841(3) 0.028(3) Uani 1 1 d . U . . .
O12 O 1.2163(11) 0.1744(12) 0.2440(4) 0.037(4) Uani 1 1 d . . . . .
O13 O 1.6215(11) 0.3729(12) 0.2068(3) 0.033(4) Uani 1 1 d . . . . .
O21 O 1.0327(12) 0.3481(12) 0.0960(3) 0.031(4) Uani 1 1 d . . . . .
O22 O 0.8647(11) 0.2257(12) 0.0685(3) 0.034(4) Uani 1 1 d . . . . .
O23 O 1.1716(12) 0.3951(12) -0.0264(3) 0.034(4) Uani 1 1 d . . . . .
N11 N 1.4505(13) 0.2637(14) 0.1015(4) 0.025(2) Uani 1 1 d . U . . .
H11A H 1.420211 0.226313 0.079903 0.030 Uiso 1 1 calc R U . . .
H11B H 1.477580 0.340429 0.098095 0.030 Uiso 1 1 calc R U . . .
N12 N 1.4464(14) 0.2756(13) 0.1794(4) 0.026(4) Uani 1 1 d . U . . .
N13 N 1.2381(14) 0.4329(15) 0.1364(4) 0.033(5) Uani 1 1 d . . . . .
N14 N 1.2189(14) 0.3950(13) 0.1960(4) 0.025(4) Uani 1 1 d . . . . .
H14 H 1.186429 0.376383 0.217838 0.030 Uiso 1 1 calc R U . . .
N21 N 1.3584(15) 0.5704(16) 0.0732(4) 0.040(5) Uani 1 1 d . . . . .
H21A H 1.383842 0.627387 0.090402 0.048 Uiso 1 1 calc R U . . .
H21B H 1.406314 0.540467 0.073518 0.048 Uiso 1 1 calc R U . . .
N22 N 1.1543(13) 0.4041(15) 0.0352(4) 0.030(4) Uani 1 1 d . . . . .
N23 N 1.2005(14) 0.1627(14) 0.1077(4) 0.028(3) Uani 1 1 d . U . . .
N24 N 1.0211(15) 0.0948(14) 0.0893(4) 0.033(4) Uani 1 1 d . . . . .
H24 H 0.945155 0.056610 0.089443 0.040 Uiso 1 1 calc R U . . .
C1 C 1.2046(19) -0.084(2) 0.1474(6) 0.059(8) Uiso 1 1 d D . . . .
H1A H 1.209360 -0.153920 0.143616 0.088 Uiso 1 1 calc R U . . .
H1B H 1.191307 -0.076643 0.173521 0.088 Uiso 1 1 calc R U . . .
H1C H 1.140578 -0.088668 0.132931 0.088 Uiso 1 1 calc R U . . .
C2 C 1.072(2) 0.593(3) 0.1192(7) 0.083(10) Uiso 1 1 d D . . . .
H2A H 1.004885 0.555308 0.102938 0.124 Uiso 1 1 calc R U . . .
H2B H 1.085265 0.670081 0.125918 0.124 Uiso 1 1 calc R U . . .
H2C H 1.058070 0.547008 0.141429 0.124 Uiso 1 1 calc R U . . .
C11 C 1.5449(19) 0.244(2) 0.1138(5) 0.041(6) Uiso 1 1 d . . . . .
H11C H 1.592245 0.247480 0.092426 0.049 Uiso 1 1 calc R U . . .
H11D H 1.511269 0.165678 0.124710 0.049 Uiso 1 1 calc R U . . .
C12 C 1.6230(19) 0.3352(18) 0.1427(5) 0.034(6) Uiso 1 1 d . . . . .
H12A H 1.690711 0.325846 0.147603 0.041 Uiso 1 1 calc R U . . .
H12B H 1.651934 0.413108 0.132124 0.041 Uiso 1 1 calc R U . . .
C13 C 1.5634(19) 0.3281(19) 0.1789(5) 0.031(5) Uiso 1 1 d . . . . .
C14 C 1.2649(18) 0.1898(17) 0.2144(5) 0.023(5) Uiso 1 1 d . . . . .
C15 C 1.3927(18) 0.2844(18) 0.2134(5) 0.031(5) Uiso 1 1 d . . . . .
H15 H 1.433429 0.274231 0.234843 0.038 Uiso 1 1 calc R U . . .
C16 C 1.4027(18) 0.4035(17) 0.2158(5) 0.033(6) Uiso 1 1 d . . . . .
H16A H 1.377206 0.413109 0.240410 0.040 Uiso 1 1 calc R U . . .
H16B H 1.484565 0.464027 0.212715 0.040 Uiso 1 1 calc R U . . .
C17 C 1.3312(19) 0.4186(18) 0.1871(5) 0.031(5) Uiso 1 1 d . . . . .
C18 C 1.3420(18) 0.4410(16) 0.1503(5) 0.024(5) Uiso 1 1 d . . . . .
H18 H 1.408567 0.459304 0.136077 0.029 Uiso 1 1 calc R U . . .
C19 C 1.169(2) 0.4064(18) 0.1646(5) 0.036(6) Uiso 1 1 d . . . . .
H19 H 1.093920 0.396048 0.163422 0.044 Uiso 1 1 calc R U . . .
C21 C 1.3624(19) 0.6207(18) 0.0359(5) 0.036(6) Uiso 1 1 d . . . . .
H21C H 1.308994 0.651874 0.035515 0.043 Uiso 1 1 calc R U . . .
H21D H 1.441363 0.685628 0.031282 0.043 Uiso 1 1 calc R U . . .
C22 C 1.3298(18) 0.5337(18) 0.0059(5) 0.036(6) Uiso 1 1 d . . . . .
H22A H 1.345980 0.574962 -0.017821 0.043 Uiso 1 1 calc R U . . .
H22B H 1.381389 0.500653 0.007606 0.043 Uiso 1 1 calc R U . . .
C23 C 1.2095(18) 0.4369(18) 0.0050(5) 0.026(5) Uiso 1 1 d . . . . .
C24 C 0.972(2) 0.2936(19) 0.0677(6) 0.034(6) Uiso 1 1 d . . . . .
C25 C 1.0380(18) 0.3027(18) 0.0335(5) 0.026(5) Uiso 1 1 d . . . . .
H25 H 0.996366 0.312660 0.012255 0.031 Uiso 1 1 calc R U . . .
C26 C 1.0399(19) 0.1890(19) 0.0279(5) 0.038(6) Uiso 1 1 d . . . . .
H26A H 0.960522 0.125121 0.023107 0.045 Uiso 1 1 calc R U . . .
H26B H 1.087952 0.196611 0.006207 0.045 Uiso 1 1 calc R U . . .
C27 C 1.0886(17) 0.1603(18) 0.0617(5) 0.026(5) Uiso 1 1 d . . . . .
C28 C 1.198(2) 0.1970(19) 0.0726(5) 0.036(6) Uiso 1 1 d . . . . .
H28 H 1.264444 0.240876 0.057807 0.043 Uiso 1 1 calc R U . . .
C29 C 1.0877(19) 0.0976(18) 0.1160(6) 0.035(5) Uiso 1 1 d . . . . .
H29 H 1.059742 0.058144 0.138656 0.042 Uiso 1 1 calc R U . . .
O3 O 0.982(2) 0.337(2) -0.0659(7) 0.119(8) Uiso 1 1 d D . . . .
H3 H 1.031705 0.404741 -0.071395 0.178 Uiso 1 1 calc R U . . .
C3 C 0.884(2) 0.334(2) -0.0521(7) 0.077(9) Uiso 1 1 d D . . . .
H3A H 0.905412 0.386307 -0.031093 0.116 Uiso 1 1 calc R U . . .
H3B H 0.828796 0.254970 -0.044163 0.116 Uiso 1 1 calc R U . . .
H3C H 0.849282 0.357765 -0.071258 0.116 Uiso 1 1 calc R U . . .
O4 O 0.711(3) 0.065(3) 0.0148(8) 0.150(10) Uiso 1 1 d D . . . .
H4 H 0.768757 0.099536 0.001070 0.225 Uiso 1 1 calc R U . . .
C4 C 0.642(3) 0.114(3) 0.0111(10) 0.144(17) Uiso 1 1 d D . . . .
H4A H 0.571656 0.071131 0.025891 0.216 Uiso 1 1 calc R U . . .
H4B H 0.620205 0.112074 -0.014803 0.216 Uiso 1 1 calc R U . . .
H4C H 0.684088 0.194686 0.019443 0.216 Uiso 1 1 calc R U . . .
O5 O 0.942(2) 0.736(2) 0.0386(6) 0.139(10) Uiso 1 1 d D . . . .
H5 H 0.913569 0.682082 0.054183 0.208 Uiso 1 1 calc R U . . .
C5 C 0.980(3) 0.841(3) 0.0561(9) 0.126(14) Uiso 1 1 d D . . . .
H5A H 0.941635 0.827261 0.080080 0.189 Uiso 1 1 calc R U . . .
H5B H 0.960235 0.889203 0.041052 0.189 Uiso 1 1 calc R U . . .
H5C H 1.063461 0.879295 0.059587 0.189 Uiso 1 1 calc R U . . .
O7 O 0.5626(14) 0.5261(15) 0.0823(4) 0.061(5) Uiso 1 1 d D . . . .
H7 H 0.594753 0.486820 0.078692 0.091 Uiso 1 1 calc R U . . .
C7 C 0.635(2) 0.623(2) 0.1031(7) 0.075(9) Uiso 1 1 d D . . . .
H7A H 0.589894 0.654979 0.113965 0.113 Uiso 1 1 calc R U . . .
H7B H 0.695327 0.681073 0.087285 0.113 Uiso 1 1 calc R U . . .
H7C H 0.670520 0.601030 0.122676 0.113 Uiso 1 1 calc R U . . .
O8 O 0.776(3) 0.524(3) 0.0580(9) 0.226(16) Uiso 1 1 d D . . . .
H8 H 0.713177 0.499048 0.046605 0.339 Uiso 1 1 calc R U . . .
C8 C 0.819(4) 0.449(4) 0.0525(10) 0.144(15) Uiso 1 1 d D . . . .
H8A H 0.894553 0.490701 0.040761 0.216 Uiso 1 1 calc R U . . .
H8B H 0.765478 0.384874 0.036680 0.216 Uiso 1 1 calc R U . . .
H8C H 0.825680 0.418300 0.076224 0.216 Uiso 1 1 calc R U . . .
O6 O 0.680(5) 0.601(4) 0.0234(12) 0.130(19) Uiso 0.5 1 d D . P A -1
H6 H 0.652468 0.588589 0.044683 0.194 Uiso 0.5 1 calc R U P A -1
C6 C 0.663(6) 0.685(5) 0.006(2) 0.11(3) Uiso 0.5 1 d D . P A -1
H6A H 0.678901 0.689760 -0.021740 0.161 Uiso 0.5 1 d . U P B -1
H6B H 0.738120 0.767281 0.012750 0.161 Uiso 0.5 1 d . U P C -1
H6C H 0.603230 0.691251 0.010910 0.161 Uiso 0.5 1 d . U P D -1

loop_
_atom_site_aniso_label
_atom_site_aniso_U_11
_atom_site_aniso_U_22
_atom_site_aniso_U_33
_atom_site_aniso_U_23
_atom_site_aniso_U_13
_atom_site_aniso_U_12
Cu1 0.0228(16) 0.0294(16) 0.0417(14) -0.0023(13) -0.0033(13) 0.0133(14)
Cu2 0.0235(16) 0.0285(17) 0.0414(15) 0.0010(14) -0.0001(14) 0.0081(14)
O1 0.043(9) 0.021(8) 0.058(9) 0.001(7) 0.002(8) 0.017(7)
O2 0.025(9) 0.028(10) 0.071(10) -0.010(9) -0.006(9) 0.001(8)
O11 0.029(8) 0.023(8) 0.040(7) 0.003(6) 0.004(6) 0.019(7)
O12 0.015(8) 0.043(10) 0.050(9) -0.002(8) 0.003(7) 0.012(8)
O13 0.025(9) 0.037(10) 0.039(8) -0.003(7) 0.000(7) 0.017(8)
O21 0.040(10) 0.031(9) 0.030(8) 0.002(7) -0.002(7) 0.023(8)
O22 0.010(8) 0.038(9) 0.050(9) 0.004(7) 0.001(7) 0.009(7)
O23 0.030(9) 0.052(10) 0.041(8) 0.004(8) 0.006(7) 0.036(8)
N11 0.020(4) 0.025(4) 0.040(4) -0.002(4) -0.005(3) 0.018(4)
N12 0.026(9) 0.015(9) 0.031(8) -0.005(7) -0.003(7) 0.004(7)
N13 0.013(10) 0.043(12) 0.040(10) 0.007(9) 0.010(8) 0.013(9)
N14 0.034(12) 0.023(10) 0.027(9) 0.007(8) 0.002(8) 0.019(9)
N21 0.027(12) 0.040(12) 0.045(11) -0.005(10) -0.006(10) 0.011(10)
N22 0.010(10) 0.043(12) 0.024(9) 0.004(9) 0.008(8) 0.003(9)
N23 0.026(7) 0.024(7) 0.040(7) -0.005(6) -0.005(6) 0.018(6)
N24 0.025(11) 0.026(11) 0.047(11) 0.003(9) -0.011(9) 0.011(9)

loop_
_atom_type_symbol
_atom_type_description
_atom_type_scat_dispersion_real
_atom_type_scat_dispersion_imag
_atom_type_scat_source
C C 0.0033 0.0016 'International Tables Vol C Tables 4.2.6.8 and 6.1.1.4'
H H 0.0000 0.0000 'International Tables Vol C Tables 4.2.6.8 and 6.1.1.4'
Cu Cu 0.3201 1.2651 'International Tables Vol C Tables 4.2.6.8 and 6.1.1.4'
N N 0.0061 0.0033 'International Tables Vol C Tables 4.2.6.8 and 6.1.1.4'
O O 0.0106 0.0060 'International Tables Vol C Tables 4.2.6.8 and 6.1.1.4'

loop_
_geom_angle_atom_site_label_1
_geom_angle_atom_site_label_2
_geom_angle_atom_site_label_3
_geom_angle
_geom_angle_site_symmetry_1
_geom_angle_site_symmetry_3
_geom_angle_publ_flag
O11 Cu1 O1 89.8(5) . . ?
O11 Cu1 N11 173.9(6) . . ?
O11 Cu1 N23 91.9(6) . . ?
N11 Cu1 O1 91.3(6) . . ?
N12 Cu1 O1 103.6(6) . . ?
N12 Cu1 O11 82.7(6) . . ?
N12 Cu1 N11 91.3(6) . . ?
N12 Cu1 N23 162.5(7) . . ?
N23 Cu1 O1 93.0(6) . . ?
N23 Cu1 N11 94.0(6) . . ?
O21 Cu2 O2 85.7(5) . . ?
O21 Cu2 N21 168.9(7) . . ?
N13 Cu2 O2 92.2(6) . . ?
N13 Cu2 O21 91.4(6) . . ?
N13 Cu2 N21 93.9(7) . . ?
N21 Cu2 O2 84.4(6) . . ?
N22 Cu2 O2 108.7(7) . . ?
N22 Cu2 O21 84.5(6) . . ?
N22 Cu2 N13 158.2(8) . . ?
N22 Cu2 N21 94.0(6) . . ?
Cu1 O1 H1 126(4) . . ?
C1 O1 Cu1 118.9(14) . . ?
C1 O1 H1 107(4) . . ?
Cu2 O2 H2 127(4) . . ?
C2 O2 Cu2 124.4(16) . . ?
C2 O2 H2 107(4) . . ?
C14 O11 Cu1 118.3(13) . . ?
C24 O21 Cu2 114.1(13) . . ?
Cu1 N11 H11A 110.4 . . ?
Cu1 N11 H11B 110.4 . . ?
H11A N11 H11B 108.6 . . ?
C11 N11 Cu1 106.5(12) . . ?
C11 N11 H11A 110.4 . . ?
C11 N11 H11B 110.4 . . ?
C13 N12 Cu1 132.9(14) . . ?
C13 N12 C15 117.0(16) . . ?
C15 N12 Cu1 109.7(13) . . ?
C18 N13 Cu2 128.8(12) . . ?
C19 N13 Cu2 125.7(15) . . ?
C19 N13 C18 105.5(16) . . ?
C17 N14 H14 126.2 . . ?
C19 N14 H14 126.2 . . ?
C19 N14 C17 107.5(16) . . ?
Cu2 N21 H21A 109.4 . . ?
Cu2 N21 H21B 109.4 . . ?
H21A N21 H21B 108.0 . . ?
C21 N21 Cu2 111.2(13) . . ?
C21 N21 H21A 109.4 . . ?
C21 N21 H21B 109.4 . . ?
C23 N22 Cu2 132.9(15) . . ?
C23 N22 C25 116.6(17) . . ?
C25 N22 Cu2 109.9(11) . . ?
C28 N23 Cu1 131.9(15) . . ?
C29 N23 Cu1 125.3(14) . . ?
C29 N23 C28 102.7(17) . . ?
C27 N24 H24 125.9 . . ?
C29 N24 H24 125.9 . . ?
C29 N24 C27 108.2(18) . . ?
O1 C1 H1A 109.5 . . ?
O1 C1 H1B 109.5 . . ?
O1 C1 H1C 109.5 . . ?
H1A C1 H1B 109.5 . . ?
H1A C1 H1C 109.5 . . ?
H1B C1 H1C 109.5 . . ?
O2 C2 H2A 109.5 . . ?
O2 C2 H2B 109.5 . . ?
O2 C2 H2C 109.5 . . ?
H2A C2 H2B 109.5 . . ?
H2A C2 H2C 109.5 . . ?
H2B C2 H2C 109.5 . . ?
N11 C11 H11C 109.4 . . ?
N11 C11 H11D 109.4 . . ?
N11 C11 C12 111.2(18) . . ?
H11C C11 H11D 108.0 . . ?
C12 C11 H11C 109.4 . . ?
C12 C11 H11D 109.4 . . ?
C11 C12 H12A 108.7 . . ?
C11 C12 H12B 108.7 . . ?
H12A C12 H12B 107.6 . . ?
C13 C12 C11 114.4(18) . . ?
C13 C12 H12A 108.7 . . ?
C13 C12 H12B 108.7 . . ?
O13 C13 N12 121.5(19) . . ?
O13 C13 C12 119.9(19) . . ?
N12 C13 C12 118.5(18) . . ?
O11 C14 C15 113.8(18) . . ?
O12 C14 O11 130(2) . . ?
O12 C14 C15 116.0(17) . . ?
N12 C15 C14 110.0(16) . . ?
N12 C15 H15 109.1 . . ?
N12 C15 C16 109.9(17) . . ?
C14 C15 H15 109.1 . . ?
C16 C15 C14 109.7(17) . . ?
C16 C15 H15 109.1 . . ?
C15 C16 H16A 109.3 . . ?
C15 C16 H16B 109.3 . . ?
H16A C16 H16B 107.9 . . ?
C17 C16 C15 111.8(17) . . ?
C17 C16 H16A 109.3 . . ?
C17 C16 H16B 109.3 . . ?
N14 C17 C16 119.3(17) . . ?
C18 C17 N14 105.1(17) . . ?
C18 C17 C16 135(2) . . ?
N13 C18 H18 125.1 . . ?
C17 C18 N13 109.8(18) . . ?
C17 C18 H18 125.1 . . ?
N13 C19 N14 112(2) . . ?
N13 C19 H19 123.9 . . ?
N14 C19 H19 123.9 . . ?
N21 C21 H21C 109.1 . . ?
N21 C21 H21D 109.1 . . ?
H21C C21 H21D 107.9 . . ?
C22 C21 N21 112.3(17) . . ?
C22 C21 H21C 109.1 . . ?
C22 C21 H21D 109.1 . . ?
C21 C22 H22A 107.9 . . ?
C21 C22 H22B 107.9 . . ?
H22A C22 H22B 107.2 . . ?
C23 C22 C21 117.8(18) . . ?
C23 C22 H22A 107.9 . . ?
C23 C22 H22B 107.9 . . ?
O23 C23 N22 126(2) . . ?
O23 C23 C22 115.5(17) . . ?
N22 C23 C22 118.2(18) . . ?
O21 C24 C25 116.3(19) . . ?
O22 C24 O21 123.8(19) . . ?
O22 C24 C25 119.4(19) . . ?
N22 C25 C24 110.5(16) . . ?
N22 C25 H25 108.2 . . ?
N22 C25 C26 112.5(18) . . ?
C24 C25 H25 108.2 . . ?
C24 C25 C26 109.2(17) . . ?
C26 C25 H25 108.2 . . ?
C25 C26 H26A 109.4 . . ?
C25 C26 H26B 109.4 . . ?
H26A C26 H26B 108.0 . . ?
C27 C26 C25 111.0(17) . . ?
C27 C26 H26A 109.4 . . ?
C27 C26 H26B 109.4 . . ?
N24 C27 C26 122.4(18) . . ?
N24 C27 C28 105.6(17) . . ?
C28 C27 C26 131.8(19) . . ?
N23 C28 H28 124.5 . . ?
C27 C28 N23 111.0(19) . . ?
C27 C28 H28 124.5 . . ?
N23 C29 H29 123.9 . . ?
N24 C29 N23 112.3(19) . . ?
N24 C29 H29 123.9 . . ?
C3 O3 H3 109.5 . . ?
O3 C3 H3A 109.5 . . ?
O3 C3 H3B 109.5 . . ?
O3 C3 H3C 109.5 . . ?
H3A C3 H3B 109.5 . . ?
H3A C3 H3C 109.5 . . ?
H3B C3 H3C 109.5 . . ?
C4 O4 H4 109.5 . . ?
O4 C4 H4A 109.5 . . ?
O4 C4 H4B 109.5 . . ?
O4 C4 H4C 109.5 . . ?
H4A C4 H4B 109.5 . . ?
H4A C4 H4C 109.5 . . ?
H4B C4 H4C 109.5 . . ?
C5 O5 H5 109.5 . . ?
O5 C5 H5A 109.5 . . ?
O5 C5 H5B 109.5 . . ?
O5 C5 H5C 109.5 . . ?
H5A C5 H5B 109.5 . . ?
H5A C5 H5C 109.5 . . ?
H5B C5 H5C 109.5 . . ?
C7 O7 H7 109.5 . . ?
O7 C7 H7A 109.5 . . ?
O7 C7 H7B 109.5 . . ?
O7 C7 H7C 109.5 . . ?
H7A C7 H7B 109.5 . . ?
H7A C7 H7C 109.5 . . ?
H7B C7 H7C 109.5 . . ?
C8 O8 H8 109.5 . . ?
O8 C8 H8A 109.5 . . ?
O8 C8 H8B 109.5 . . ?
O8 C8 H8C 109.5 . . ?
H8A C8 H8B 109.5 . . ?
H8A C8 H8C 109.5 . . ?
H8B C8 H8C 109.5 . . ?
C6 O6 H6 109.5 . . ?
O6 C6 H6A 112(7) . . ?
O6 C6 H6B 106(5) . . ?
O6 C6 H6C 121(6) . . ?
H6A C6 H6B 96(5) . . ?
H6A C6 H6C 111(6) . . ?
H6B C6 H6C 107(7) . . ?

loop_
_geom_bond_atom_site_label_1
_geom_bond_atom_site_label_2
_geom_bond_distance
_geom_bond_site_symmetry_2
_geom_bond_publ_flag
Cu1 O1 2.392(14) . ?
Cu1 O11 1.959(13) . ?
Cu1 N11 2.030(15) . ?
Cu1 N12 1.948(15) . ?
Cu1 N23 1.964(16) . ?
Cu2 O2 2.393(15) . ?
Cu2 O21 1.969(14) . ?
Cu2 N13 1.951(16) . ?
Cu2 N21 1.991(17) . ?
Cu2 N22 1.935(15) . ?
O1 H1 0.86(2) . ?
O1 C1 1.409(17) . ?
O2 H2 0.86(2) . ?
O2 C2 1.402(17) . ?
O11 C14 1.23(2) . ?
O12 C14 1.22(2) . ?
O13 C13 1.24(2) . ?
O21 C24 1.29(2) . ?
O22 C24 1.26(2) . ?
O23 C23 1.26(2) . ?
N11 H11A 0.9100 . ?
N11 H11B 0.9100 . ?
N11 C11 1.48(2) . ?
N12 C13 1.36(2) . ?
N12 C15 1.46(2) . ?
N13 C18 1.43(2) . ?
N13 C19 1.30(2) . ?
N14 H14 0.8800 . ?
N14 C17 1.41(2) . ?
N14 C19 1.37(2) . ?
N21 H21A 0.9100 . ?
N21 H21B 0.9100 . ?
N21 C21 1.51(2) . ?
N22 C23 1.27(2) . ?
N22 C25 1.47(2) . ?
N23 C28 1.36(2) . ?
N23 C29 1.35(2) . ?
N24 H24 0.8800 . ?
N24 C27 1.34(2) . ?
N24 C29 1.30(2) . ?
C1 H1A 0.9800 . ?
C1 H1B 0.9800 . ?
C1 H1C 0.9800 . ?
C2 H2A 0.9800 . ?
C2 H2B 0.9800 . ?
C2 H2C 0.9800 . ?
C11 H11C 0.9900 . ?
C11 H11D 0.9900 . ?
C11 C12 1.55(3) . ?
C12 H12A 0.9900 . ?
C12 H12B 0.9900 . ?
C12 C13 1.52(3) . ?
C14 C15 1.54(3) . ?
C15 H15 1.0000 . ?
C15 C16 1.53(3) . ?
C16 H16A 0.9900 . ?
C16 H16B 0.9900 . ?
C16 C17 1.50(3) . ?
C17 C18 1.36(2) . ?
C18 H18 0.9500 . ?
C19 H19 0.9500 . ?
C21 H21C 0.9900 . ?
C21 H21D 0.9900 . ?
C21 C22 1.49(2) . ?
C22 H22A 0.9900 . ?
C22 H22B 0.9900 . ?
C22 C23 1.48(3) . ?
C24 C25 1.49(3) . ?
C25 H25 1.0000 . ?
C25 C26 1.55(3) . ?
C26 H26A 0.9900 . ?
C26 H26B 0.9900 . ?
C26 C27 1.53(3) . ?
C27 C28 1.35(3) . ?
C28 H28 0.9500 . ?
C29 H29 0.9500 . ?
O3 H3 0.8400 . ?
O3 C3 1.388(18) . ?
C3 H3A 0.9800 . ?
C3 H3B 0.9800 . ?
C3 H3C 0.9800 . ?
O4 H4 0.8400 . ?
O4 C4 1.384(19) . ?
C4 H4A 0.9800 . ?
C4 H4B 0.9800 . ?
C4 H4C 0.9800 . ?
O5 H5 0.8400 . ?
O5 C5 1.386(19) . ?
C5 H5A 0.9800 . ?
C5 H5B 0.9800 . ?
C5 H5C 0.9800 . ?
O7 H7 0.8400 . ?
O7 C7 1.389(17) . ?
C7 H7A 0.9800 . ?
C7 H7B 0.9800 . ?
C7 H7C 0.9800 . ?
O8 H8 0.8400 . ?
O8 C8 1.39(2) . ?
C8 H8A 0.9800 . ?
C8 H8B 0.9800 . ?
C8 H8C 0.9800 . ?
O6 H6 0.8400 . ?
O6 C6 1.40(2) . ?
C6 H6A 1.04(8) . ?
C6 H6B 1.08(7) . ?
C6 H6C 0.86(7) . ?

loop_
_geom_hbond_atom_site_label_D
_geom_hbond_atom_site_label_H
_geom_hbond_atom_site_label_A
_geom_hbond_distance_DH
_geom_hbond_distance_HA
_geom_hbond_distance_DA
_geom_hbond_angle_DHA
_geom_hbond_site_symmetry_A
_geom_hbond_publ_flag
O1 H1 O3 0.86(2) 1.93(10) 2.65(3) 141(12) 4_645 yes
O2 H2 O13 0.86(2) 2.03(14) 2.651(19) 128(15) 6_875 yes
N14 H14 O22 0.88 1.82 2.69(2) 171.1 6_765 yes
N24 H24 O12 0.88 1.88 2.76(2) 172.9 6_765 yes
O5 H5 O8 0.84 2.00 2.68(5) 137.4 . yes
O8 H8 O6 0.84 1.83 2.37(6) 119.9 . yes
O6 H6 O7 0.84 1.74 2.55(5) 162.7 . yes

loop_
_geom_torsion_atom_site_label_1
_geom_torsion_atom_site_label_2
_geom_torsion_atom_site_label_3
_geom_torsion_atom_site_label_4
_geom_torsion
_geom_torsion_site_symmetry_1
_geom_torsion_site_symmetry_2
_geom_torsion_site_symmetry_3
_geom_torsion_site_symmetry_4
_geom_torsion_publ_flag
Cu1 O11 C14 O12 176.1(18) . . . . ?
Cu1 O11 C14 C15 3(2) . . . . ?
Cu1 N11 C11 C12 -78.4(17) . . . . ?
Cu1 N12 C13 O13 178.2(14) . . . . ?
Cu1 N12 C13 C12 1(3) . . . . ?
Cu1 N12 C15 C14 25.2(19) . . . . ?
Cu1 N12 C15 C16 -95.8(16) . . . . ?
Cu1 N23 C28 C27 -172.0(14) . . . . ?
Cu1 N23 C29 N24 174.3(13) . . . . ?
Cu2 O21 C24 O22 179.7(16) . . . . ?
Cu2 O21 C24 C25 7(2) . . . . ?
Cu2 N13 C18 C17 -176.2(14) . . . . ?
Cu2 N13 C19 N14 175.7(13) . . . . ?
Cu2 N21 C21 C22 -63(2) . . . . ?
Cu2 N22 C23 O23 174.4(15) . . . . ?
Cu2 N22 C23 C22 -6(3) . . . . ?
Cu2 N22 C25 C24 23(2) . . . . ?
Cu2 N22 C25 C26 -98.9(16) . . . . ?
O11 C14 C15 N12 -19(2) . . . . ?
O11 C14 C15 C16 102(2) . . . . ?
O12 C14 C15 N12 166.9(17) . . . . ?
O12 C14 C15 C16 -72(2) . . . . ?
O21 C24 C25 N22 -20(2) . . . . ?
O21 C24 C25 C26 104(2) . . . . ?
O22 C24 C25 N22 166.6(18) . . . . ?
O22 C24 C25 C26 -69(2) . . . . ?
N11 C11 C12 C13 66(2) . . . . ?
N12 C15 C16 C17 68(2) . . . . ?
N14 C17 C18 N13 1(2) . . . . ?
N21 C21 C22 C23 66(3) . . . . ?
N22 C25 C26 C27 68(2) . . . . ?
N24 C27 C28 N23 -5(2) . . . . ?
C11 C12 C13 O13 160.4(19) . . . . ?
C11 C12 C13 N12 -22(3) . . . . ?
C13 N12 C15 C14 -160.8(18) . . . . ?
C13 N12 C15 C16 78(2) . . . . ?
C14 C15 C16 C17 -54(2) . . . . ?
C15 N12 C13 O13 6(3) . . . . ?
C15 N12 C13 C12 -171.7(18) . . . . ?
C15 C16 C17 N14 95(2) . . . . ?
C15 C16 C17 C18 -77(3) . . . . ?
C16 C17 C18 N13 173(2) . . . . ?
C17 N14 C19 N13 1(2) . . . . ?
C18 N13 C19 N14 -1(2) . . . . ?
C19 N13 C18 C17 0(2) . . . . ?
C19 N14 C17 C16 -175.2(18) . . . . ?
C19 N14 C17 C18 -1(2) . . . . ?
C21 C22 C23 O23 151.6(18) . . . . ?
C21 C22 C23 N22 -28(3) . . . . ?
C23 N22 C25 C24 -164.5(18) . . . . ?
C23 N22 C25 C26 73(2) . . . . ?
C24 C25 C26 C27 -55(2) . . . . ?
C25 N22 C23 O23 4(3) . . . . ?
C25 N22 C23 C22 -175.9(18) . . . . ?
C25 C26 C27 N24 91(2) . . . . ?
C25 C26 C27 C28 -83(3) . . . . ?
C26 C27 C28 N23 170(2) . . . . ?
C27 N24 C29 N23 -1(2) . . . . ?
C28 N23 C29 N24 -2(2) . . . . ?
C29 N23 C28 C27 4(2) . . . . ?
C29 N24 C27 C26 -172.2(19) . . . . ?
C29 N24 C27 C28 3(2) . . . . ?
